data_4328702
loop_
_publ_author_name
'Jian Wu'
'Daniel J. MacDonald'
'Rodolphe Cl\'erac'
'Ie-Rang Jeon'
'Michael Jennings'
'Alan J. Lough'
'James Britten'
'Craig Robertson'
'Paul A. Dube'
'Kathryn E. Preuss'

_publ_section_title
;
 Metal Complexes of Bridging Neutral Radical Ligands: pymDTDA and pymDSDA
;
_journal_name_full 'Inorganic Chemistry'
_journal_page_first 3827
_journal_page_last 3839
_journal_paper_doi 10.1021/ic3000284
_journal_volume 51
_journal_year 2012
_chemical_formula_moiety 'C25 H7 Co2 F24 N4 O8 S2'
_chemical_formula_sum 'C25 H7 Co2 F24 N4 O8 S2'
_chemical_formula_weight 1129.33
_chemical_name_systematic
; 
 ? 
;
_space_group_IT_number 15
_symmetry_cell_setting monoclinic
_symmetry_space_group_name_Hall '-C 2yc'
_symmetry_space_group_name_H-M 'C 1 2/c 1'
_atom_sites_solution_hydrogens geom
_atom_sites_solution_primary heavy
_atom_sites_solution_secondary difmap
_audit_creation_method SHELXL-97
_cell_angle_alpha 90.00
_cell_angle_beta 124.763(5)
_cell_angle_gamma 90.00
_cell_formula_units_Z 4
_cell_length_a 21.358(2)
_cell_length_b 16.112(2)
_cell_length_c 13.0378(14)
_cell_measurement_reflns_used 3282
_cell_measurement_temperature 100(2)
_cell_measurement_theta_max 25.03
_cell_measurement_theta_min 1.70
_cell_volume 3685.8(7)
_computing_cell_refinement 'DENZO-SMN (Otwinowski & Minor, 1997)'
_computing_data_collection 'COLLECT (Nonius, 1997-2001)'
_computing_data_reduction DENZO-SMN
_computing_molecular_graphics 'SHELXTL/PC (Sheldrick, 2001)'
_computing_publication_material SHELXTL/PC
_computing_structure_refinement 'SHELXL-97 (Sheldrick, 1997)'
_computing_structure_solution 'SHELXS-97 (Sheldrick, 1990)'
_diffrn_ambient_temperature 100(2)
_diffrn_measured_fraction_theta_full 0.996
_diffrn_measured_fraction_theta_max 0.996
_diffrn_measurement_device_type 'Nonius Kappa-CCD'
_diffrn_measurement_method '\f scans, and \w scans with \k offsets'
_diffrn_radiation_monochromator graphite
_diffrn_radiation_source 'fine-focus sealed tube'
_diffrn_radiation_type MoK\a
_diffrn_radiation_wavelength 0.71073
_diffrn_reflns_av_R_equivalents 0.096
_diffrn_reflns_av_sigmaI/netI 0.0757
_diffrn_reflns_limit_h_max 25
_diffrn_reflns_limit_h_min -25
_diffrn_reflns_limit_k_max 19
_diffrn_reflns_limit_k_min -18
_diffrn_reflns_limit_l_max 15
_diffrn_reflns_limit_l_min -15
_diffrn_reflns_number 13315
_diffrn_reflns_theta_full 25.02
_diffrn_reflns_theta_max 25.02
_diffrn_reflns_theta_min 3.01
_diffrn_standards_number 0
_exptl_absorpt_coefficient_mu 1.188
_exptl_absorpt_correction_T_max 0.9162
_exptl_absorpt_correction_T_min 0.7758
_exptl_absorpt_correction_type multi-scan
_exptl_absorpt_process_details 'DENZO-SMN (Otwinowski & Minor, 1997)'
_exptl_crystal_colour red
_exptl_crystal_density_diffrn 2.035
_exptl_crystal_description plate
_exptl_crystal_F_000 2204
_exptl_crystal_size_max 0.22
_exptl_crystal_size_mid 0.17
_exptl_crystal_size_min 0.08
_refine_diff_density_max 0.513
_refine_diff_density_min -0.553
_refine_diff_density_rms 0.097
_refine_ls_extinction_method none
_refine_ls_goodness_of_fit_ref 1.041
_refine_ls_hydrogen_treatment constr
_refine_ls_matrix_type full
_refine_ls_number_parameters 295
_refine_ls_number_reflns 3245
_refine_ls_number_restraints 0
_refine_ls_restrained_S_all 1.041
_refine_ls_R_factor_all 0.1064
_refine_ls_R_factor_gt 0.0582
_refine_ls_shift/su_max 0.001
_refine_ls_shift/su_mean 0.000
_refine_ls_structure_factor_coef Fsqd
_refine_ls_weighting_details 'calc w=1/[\s^2^(Fo^2^)+(0.0917P)^2^+1.6679P] where P=(Fo^2^+2Fc^2^)/3'
_refine_ls_weighting_scheme calc
_refine_ls_wR_factor_gt 0.1448
_refine_ls_wR_factor_ref 0.1665
_reflns_number_gt 2018
_reflns_number_total 3245
_reflns_threshold_expression I>2\s(I)
_cod_data_source_file ic3000284_si_001_04.cif
_cod_data_source_block 3a
_cod_original_sg_symbol_H-M 'C 2/c'
_cod_database_code 4328702

loop_
_symmetry_equiv_pos_as_xyz
'x, y, z'
'-x, y, -z+1/2'
'x+1/2, y+1/2, z'
'-x+1/2, y+1/2, -z+1/2'
'-x, -y, -z'
'x, -y, z-1/2'
'-x+1/2, -y+1/2, -z'
'x+1/2, -y+1/2, z-1/2'

loop_
_atom_site_label
_atom_site_type_symbol
_atom_site_fract_x
_atom_site_fract_y
_atom_site_fract_z
_atom_site_U_iso_or_equiv
_atom_site_adp_type
_atom_site_occupancy
_atom_site_symmetry_multiplicity
_atom_site_calc_flag
_atom_site_refinement_flags
Co Co -0.07233(4) 1.32637(5) -0.11748(6) 0.0364(3) Uani 1 1 d .
S1 S -0.02866(8) 1.14083(10) -0.20638(14) 0.0457(4) Uani 1 1 d .
N1 N -0.0297(2) 1.2418(3) -0.1976(4) 0.0312(10) Uani 1 1 d .
C1 C 0.0000 1.2809(4) -0.2500 0.0314(17) Uani 1 2 d S
C2 C 0.0000 1.3721(5) -0.2500 0.0338(17) Uani 1 2 d S
N3 N -0.0264(2) 1.4090(3) -0.1903(4) 0.0349(10) Uani 1 1 d .
C3 C -0.0256(3) 1.4970(3) -0.1914(4) 0.0286(11) Uani 1 1 d .
H3A H -0.0432 1.5282 -0.1507 0.034 Uiso 1 1 calc R
C4 C 0.0000 1.5342(5) -0.2500 0.053(2) Uani 1 2 d S
H4A H 0.0000 1.5931 -0.2500 0.079 Uiso 1 2 calc SR
O11 O -0.1130(2) 1.4200(2) -0.0655(3) 0.0426(9) Uani 1 1 d .
C12 C -0.1806(3) 1.4447(3) -0.1274(5) 0.0374(13) Uani 1 1 d .
C13 C -0.2410(3) 1.4189(3) -0.2462(5) 0.0422(14) Uani 1 1 d .
H13A H -0.2893 1.4444 -0.2822 0.051 Uiso 1 1 calc R
C14 C -0.2338(3) 1.3581(3) -0.3138(5) 0.0380(13) Uani 1 1 d .
O15 O -0.17411(19) 1.3193(2) -0.2849(3) 0.0382(9) Uani 1 1 d .
C16 C -0.1969(3) 1.5119(4) -0.0646(5) 0.0493(16) Uani 1 1 d .
C17 C -0.3039(3) 1.3321(4) -0.4399(6) 0.0490(16) Uani 1 1 d .
F18 F -0.2631(2) 1.5493(3) -0.1410(4) 0.0894(15) Uani 1 1 d .
F19 F -0.1981(2) 1.4802(2) 0.0289(4) 0.0722(11) Uani 1 1 d .
F20 F -0.1441(2) 1.5711(2) -0.0142(3) 0.0578(9) Uani 1 1 d .
F21 F -0.3265(2) 1.2575(3) -0.4353(4) 0.0845(14) Uani 1 1 d .
F22 F -0.29154(19) 1.3300(2) -0.5272(3) 0.0633(10) Uani 1 1 d .
F23 F -0.3617(2) 1.3816(4) -0.4775(4) 0.143(3) Uani 1 1 d .
O31 O -0.0991(2) 1.2232(2) -0.0595(4) 0.0468(10) Uani 1 1 d .
C32 C -0.0517(4) 1.1784(4) 0.0330(6) 0.0541(16) Uani 1 1 d .
C33 C 0.0206(4) 1.1978(4) 0.1281(5) 0.0507(16) Uani 1 1 d .
H33A H 0.0495 1.1573 0.1911 0.061 Uiso 1 1 calc R
C34 C 0.0547(3) 1.2735(4) 0.1387(5) 0.0424(14) Uani 1 1 d .
O35 O 0.0281(2) 1.3312(2) 0.0584(3) 0.0392(9) Uani 1 1 d .
C36 C -0.0852(4) 1.0934(4) 0.0298(7) 0.066(2) Uani 1 1 d .
C37 C 0.1323(3) 1.2916(4) 0.2603(5) 0.0506(16) Uani 1 1 d .
F38 F -0.1424(4) 1.0988(3) 0.0370(8) 0.163(3) Uani 1 1 d .
F39 F -0.1045(3) 1.0522(3) -0.0688(4) 0.1025(17) Uani 1 1 d .
F40 F -0.0370(4) 1.0449(3) 0.1233(5) 0.151(3) Uani 1 1 d .
F41 F 0.1664(2) 1.3562(3) 0.2516(3) 0.0749(11) Uani 1 1 d .
F42 F 0.1208(2) 1.3107(2) 0.3491(3) 0.0649(10) Uani 1 1 d .
F43 F 0.1791(2) 1.2279(3) 0.3011(3) 0.0789(13) Uani 1 1 d .

loop_
_atom_site_aniso_label
_atom_site_aniso_U_11
_atom_site_aniso_U_22
_atom_site_aniso_U_33
_atom_site_aniso_U_23
_atom_site_aniso_U_13
_atom_site_aniso_U_12
Co 0.0398(5) 0.0357(5) 0.0350(4) -0.0010(3) 0.0220(4) 0.0031(3)
S1 0.0507(9) 0.0405(9) 0.0473(9) 0.0023(7) 0.0288(7) -0.0003(7)
N1 0.033(2) 0.033(3) 0.030(2) 0.001(2) 0.0195(19) -0.0003(19)
C1 0.034(4) 0.030(4) 0.022(4) 0.000 0.011(3) 0.000
C2 0.031(4) 0.033(5) 0.028(4) 0.000 0.011(3) 0.000
N3 0.035(2) 0.033(3) 0.032(2) -0.001(2) 0.016(2) 0.0035(19)
C3 0.033(3) 0.021(3) 0.030(3) -0.004(2) 0.016(2) 0.001(2)
C4 0.046(5) 0.032(5) 0.052(5) 0.000 0.011(4) 0.000
O11 0.044(2) 0.044(2) 0.038(2) -0.0059(18) 0.0229(18) 0.0063(18)
C12 0.043(3) 0.036(3) 0.040(3) 0.003(3) 0.028(3) 0.004(3)
C13 0.040(3) 0.040(4) 0.047(3) 0.000(3) 0.025(3) 0.008(3)
C14 0.041(3) 0.034(3) 0.038(3) 0.003(3) 0.023(3) 0.000(3)
O15 0.036(2) 0.038(2) 0.036(2) -0.0034(17) 0.0181(17) 0.0020(17)
C16 0.041(3) 0.057(4) 0.043(3) -0.003(3) 0.019(3) 0.014(3)
C17 0.044(4) 0.048(4) 0.050(4) -0.013(3) 0.024(3) 0.003(3)
F18 0.064(2) 0.099(3) 0.073(3) -0.036(2) 0.019(2) 0.033(2)
F19 0.104(3) 0.069(3) 0.081(3) -0.012(2) 0.075(3) -0.003(2)
F20 0.070(2) 0.042(2) 0.063(2) -0.0111(18) 0.0396(19) -0.0038(18)
F21 0.097(3) 0.098(3) 0.063(2) -0.024(2) 0.048(2) -0.056(3)
F22 0.068(2) 0.076(3) 0.0373(19) 0.0012(18) 0.0252(18) -0.0171(19)
F23 0.066(3) 0.167(5) 0.092(3) -0.076(3) -0.016(2) 0.057(3)
O31 0.056(2) 0.049(3) 0.043(2) -0.002(2) 0.033(2) -0.006(2)
C32 0.071(5) 0.045(4) 0.056(4) -0.001(3) 0.042(4) -0.004(3)
C33 0.071(4) 0.043(4) 0.037(3) 0.003(3) 0.031(3) 0.002(3)
C34 0.055(4) 0.042(4) 0.035(3) -0.004(3) 0.029(3) 0.007(3)
O35 0.047(2) 0.035(2) 0.037(2) 0.0003(18) 0.0245(18) 0.0027(17)
C36 0.091(6) 0.056(5) 0.067(5) 0.001(4) 0.056(4) -0.013(4)
C37 0.051(4) 0.052(4) 0.039(3) 0.010(3) 0.020(3) 0.014(3)
F38 0.236(7) 0.070(3) 0.330(10) -0.004(5) 0.248(8) -0.034(4)
F39 0.172(4) 0.079(3) 0.071(3) -0.036(2) 0.078(3) -0.070(3)
F40 0.213(6) 0.063(3) 0.086(3) 0.015(3) 0.031(4) -0.046(4)
F41 0.055(2) 0.099(3) 0.052(2) 0.005(2) 0.0189(19) -0.009(2)
F42 0.074(2) 0.080(3) 0.0423(19) -0.0116(19) 0.0341(19) 0.000(2)
F43 0.071(2) 0.081(3) 0.055(2) -0.001(2) 0.018(2) 0.035(2)

loop_
_atom_type_symbol
_atom_type_description
_atom_type_scat_dispersion_real
_atom_type_scat_dispersion_imag
_atom_type_scat_source
C C 0.0033 0.0016 'International Tables Vol C Tables 4.2.6.8 and 6.1.1.4'
H H 0.0000 0.0000 'International Tables Vol C Tables 4.2.6.8 and 6.1.1.4'
N N 0.0061 0.0033 'International Tables Vol C Tables 4.2.6.8 and 6.1.1.4'
O O 0.0106 0.0060 'International Tables Vol C Tables 4.2.6.8 and 6.1.1.4'
F F 0.0171 0.0103 'International Tables Vol C Tables 4.2.6.8 and 6.1.1.4'
S S 0.1246 0.1234 'International Tables Vol C Tables 4.2.6.8 and 6.1.1.4'
Co Co 0.3494 0.9721 'International Tables Vol C Tables 4.2.6.8 and 6.1.1.4'

loop_
_geom_angle_atom_site_label_1
_geom_angle_atom_site_label_2
_geom_angle_atom_site_label_3
_geom_angle
_geom_angle_site_symmetry_1
_geom_angle_site_symmetry_3
O15 Co O31 89.88(15) . .
O15 Co O11 90.07(14) . .
O31 Co O11 102.53(16) . .
O15 Co O35 176.42(14) . .
O31 Co O35 87.26(15) . .
O11 Co O35 88.43(14) . .
O15 Co N3 92.20(14) . .
O31 Co N3 162.96(16) . .
O11 Co N3 94.38(16) . .
O35 Co N3 91.16(14) . .
O15 Co N1 86.20(14) . .
O31 Co N1 87.18(15) . .
O11 Co N1 169.60(15) . .
O35 Co N1 95.82(14) . .
N3 Co N1 76.09(16) . .
N1 S1 S1 94.22(15) . 2_554
C1 N1 S1 114.1(4) . .
C1 N1 Co 113.5(4) . .
S1 N1 Co 132.5(2) . .
N1 C1 N1 123.3(6) . 2_554
N1 C1 C2 118.4(3) . .
N1 C1 C2 118.4(3) 2_554 .
N3 C2 N3 127.1(7) 2_554 .
N3 C2 C1 116.4(3) 2_554 .
N3 C2 C1 116.4(3) . .
C2 N3 C3 115.3(5) . .
C2 N3 Co 115.5(4) . .
C3 N3 Co 129.0(3) . .
C4 C3 N3 118.3(5) . .
C4 C3 H3A 120.8 . .
N3 C3 H3A 120.8 . .
C3 C4 C3 125.6(8) . 2_554
C3 C4 H4A 117.2 . .
C3 C4 H4A 117.2 2_554 .
C12 O11 Co 125.1(3) . .
O11 C12 C13 128.0(5) . .
O11 C12 C16 114.5(5) . .
C13 C12 C16 117.4(5) . .
C14 C13 C12 123.3(5) . .
C14 C13 H13A 118.4 . .
C12 C13 H13A 118.4 . .
O15 C14 C13 128.1(5) . .
O15 C14 C17 112.8(5) . .
C13 C14 C17 119.1(5) . .
C14 O15 Co 124.9(3) . .
F18 C16 F20 106.6(5) . .
F18 C16 F19 107.0(5) . .
F20 C16 F19 106.0(5) . .
F18 C16 C12 113.3(5) . .
F20 C16 C12 112.9(5) . .
F19 C16 C12 110.6(5) . .
F22 C17 F23 107.8(6) . .
F22 C17 F21 106.2(5) . .
F23 C17 F21 106.4(6) . .
F22 C17 C14 112.7(5) . .
F23 C17 C14 111.9(5) . .
F21 C17 C14 111.4(5) . .
C32 O31 Co 125.2(4) . .
O31 C32 C33 127.9(6) . .
O31 C32 C36 112.1(6) . .
C33 C32 C36 120.1(6) . .
C32 C33 C34 123.6(6) . .
C32 C33 H33A 118.2 . .
C34 C33 H33A 118.2 . .
O35 C34 C33 126.9(5) . .
O35 C34 C37 115.2(5) . .
C33 C34 C37 117.9(5) . .
C34 O35 Co 125.7(4) . .
F38 C36 F39 109.4(7) . .
F38 C36 F40 104.4(7) . .
F39 C36 F40 104.8(7) . .
F38 C36 C32 112.8(6) . .
F39 C36 C32 111.4(6) . .
F40 C36 C32 113.5(6) . .
F41 C37 F43 108.9(5) . .
F41 C37 F42 105.9(5) . .
F43 C37 F42 107.4(5) . .
F41 C37 C34 112.8(5) . .
F43 C37 C34 113.2(5) . .
F42 C37 C34 108.2(5) . .

loop_
_geom_bond_atom_site_label_1
_geom_bond_atom_site_label_2
_geom_bond_distance
_geom_bond_site_symmetry_2
Co O15 2.023(3) .
Co O31 2.037(4) .
Co O11 2.040(4) .
Co O35 2.063(4) .
Co N3 2.167(4) .
Co N1 2.205(4) .
S1 N1 1.632(4) .
S1 S1 2.093(3) 2_554
N1 C1 1.327(5) .
C1 N1 1.327(5) 2_554
C1 C2 1.469(10) .
C2 N3 1.333(5) 2_554
C2 N3 1.333(5) .
N3 C3 1.418(6) .
C3 C4 1.311(6) .
C3 H3A 0.9500 .
C4 C3 1.311(6) 2_554
C4 H4A 0.9500 .
O11 C12 1.251(6) .
C12 C13 1.398(7) .
C12 C16 1.512(8) .
C13 C14 1.384(7) .
C13 H13A 0.9500 .
C14 O15 1.269(6) .
C14 C17 1.521(8) .
C16 F18 1.322(6) .
C16 F20 1.330(7) .
C16 F19 1.336(7) .
C17 F22 1.307(7) .
C17 F23 1.308(6) .
C17 F21 1.309(7) .
O31 C32 1.269(7) .
C32 C33 1.356(9) .
C32 C36 1.536(9) .
C33 C34 1.386(8) .
C33 H33A 0.9500 .
C34 O35 1.267(6) .
C34 C37 1.533(8) .
C36 F38 1.278(8) .
C36 F39 1.288(7) .
C36 F40 1.313(8) .
C37 F41 1.312(7) .
C37 F43 1.315(7) .
C37 F42 1.349(7) .

loop_
_geom_torsion_atom_site_label_1
_geom_torsion_atom_site_label_2
_geom_torsion_atom_site_label_3
_geom_torsion_atom_site_label_4
_geom_torsion
_geom_torsion_site_symmetry_1
_geom_torsion_site_symmetry_4
S1 S1 N1 C1 3.0(3) 2_554 .
S1 S1 N1 Co -178.0(2) 2_554 .
O15 Co N1 C1 92.0(2) . .
O31 Co N1 C1 -177.9(3) . .
O11 Co N1 C1 22.8(9) . .
O35 Co N1 C1 -90.9(2) . .
N3 Co N1 C1 -1.2(2) . .
O15 Co N1 S1 -87.0(3) . .
O31 Co N1 S1 3.1(3) . .
O11 Co N1 S1 -156.2(7) . .
O35 Co N1 S1 90.0(3) . .
N3 Co N1 S1 179.8(3) . .
S1 N1 C1 N1 -1.56(15) . 2_554
Co N1 C1 N1 179.2(3) . 2_554
S1 N1 C1 C2 178.44(15) . .
Co N1 C1 C2 -0.8(3) . .
N1 C1 C2 N3 -176.3(3) . 2_554
N1 C1 C2 N3 3.7(3) 2_554 2_554
N1 C1 C2 N3 3.7(3) . .
N1 C1 C2 N3 -176.3(3) 2_554 .
N3 C2 N3 C3 -0.2(3) 2_554 .
C1 C2 N3 C3 179.8(3) . .
N3 C2 N3 Co 175.4(3) 2_554 .
C1 C2 N3 Co -4.6(3) . .
O15 Co N3 C2 -82.3(3) . .
O31 Co N3 C2 14.5(7) . .
O11 Co N3 C2 -172.6(2) . .
O35 Co N3 C2 98.9(2) . .
N1 Co N3 C2 3.2(2) . .
O15 Co N3 C3 92.4(4) . .
O31 Co N3 C3 -170.8(4) . .
O11 Co N3 C3 2.2(4) . .
O35 Co N3 C3 -86.3(4) . .
N1 Co N3 C3 178.0(4) . .
C2 N3 C3 C4 0.3(5) . .
Co N3 C3 C4 -174.5(2) . .
N3 C3 C4 C3 -0.2(3) . 2_554
O15 Co O11 C12 6.3(4) . .
O31 Co O11 C12 -83.6(4) . .
O35 Co O11 C12 -170.4(4) . .
N3 Co O11 C12 98.6(4) . .
N1 Co O11 C12 75.2(9) . .
Co O11 C12 C13 -4.4(8) . .
Co O11 C12 C16 176.7(4) . .
O11 C12 C13 C14 1.1(9) . .
C16 C12 C13 C14 -180.0(5) . .
C12 C13 C14 O15 -3.1(9) . .
C12 C13 C14 C17 177.5(5) . .
C13 C14 O15 Co 7.8(8) . .
C17 C14 O15 Co -172.7(4) . .
O31 Co O15 C14 94.6(4) . .
O11 Co O15 C14 -7.9(4) . .
O35 Co O15 C14 57(2) . .
N3 Co O15 C14 -102.3(4) . .
N1 Co O15 C14 -178.2(4) . .
O11 C12 C16 F18 166.3(5) . .
C13 C12 C16 F18 -12.7(8) . .
O11 C12 C16 F20 45.0(7) . .
C13 C12 C16 F20 -134.0(5) . .
O11 C12 C16 F19 -73.6(6) . .
C13 C12 C16 F19 107.4(6) . .
O15 C14 C17 F22 -47.8(7) . .
C13 C14 C17 F22 131.7(5) . .
O15 C14 C17 F23 -169.5(6) . .
C13 C14 C17 F23 10.0(8) . .
O15 C14 C17 F21 71.5(6) . .
C13 C14 C17 F21 -109.0(6) . .
O15 Co O31 C32 162.4(4) . .
O11 Co O31 C32 -107.5(4) . .
O35 Co O31 C32 -19.8(4) . .
N3 Co O31 C32 65.3(7) . .
N1 Co O31 C32 76.2(4) . .
Co O31 C32 C33 17.0(9) . .
Co O31 C32 C36 -163.6(4) . .
O31 C32 C33 C34 0.2(11) . .
C36 C32 C33 C34 -179.2(6) . .
C32 C33 C34 O35 -7.5(10) . .
C32 C33 C34 C37 171.3(6) . .
C33 C34 O35 Co -3.7(8) . .
C37 C34 O35 Co 177.4(3) . .
O15 Co O35 C34 51(2) . .
O31 Co O35 C34 13.7(4) . .
O11 Co O35 C34 116.3(4) . .
N3 Co O35 C34 -149.3(4) . .
N1 Co O35 C34 -73.2(4) . .
O31 C32 C36 F38 -62.7(9) . .
C33 C32 C36 F38 116.8(8) . .
O31 C32 C36 F39 60.9(8) . .
C33 C32 C36 F39 -119.6(7) . .
O31 C32 C36 F40 178.9(6) . .
C33 C32 C36 F40 -1.7(10) . .
O35 C34 C37 F41 -13.9(7) . .
C33 C34 C37 F41 167.1(5) . .
O35 C34 C37 F43 -138.1(5) . .
C33 C34 C37 F43 42.9(8) . .
O35 C34 C37 F42 102.9(6) . .
C33 C34 C37 F42 -76.0(7) . .
